data_4072292
loop_
_publ_author_name
'Cordiner, Richard L.'
'Hill, Anthony F.'
'Wagler, J\"org'

_publ_section_title
;
 Facile Generation of Lithiocarbyne Complexes:
 [M(&#xE5FC;CLi)(CO)2{HB(pzMe2)3}] (M = Mo, W; pz = Pyrazol-1-yl)
;
_journal_issue 20
_journal_name_full Organometallics
_journal_page_first 5177
_journal_paper_doi 10.1021/om800733m
_journal_volume 27
_journal_year 2008
_chemical_formula_moiety 'C19 H25 B Mo N6 O2 Se, C4 H10 O'
_chemical_formula_sum 'C23 H35 B Mo N6 O3 Se'
_chemical_formula_weight 629.28
_chemical_name_systematic
;
 ?
;
_space_group_IT_number 14
_symmetry_cell_setting monoclinic
_symmetry_space_group_name_Hall '-P 2ybc'
_symmetry_space_group_name_H-M 'P 1 21/c 1'
_atom_sites_solution_hydrogens geom
_atom_sites_solution_primary direct
_atom_sites_solution_secondary difmap
_audit_creation_method SHELXL-97
_cell_angle_alpha 90.00
_cell_angle_beta 99.1980(10)
_cell_angle_gamma 90.00
_cell_formula_units_Z 4
_cell_length_a 8.05910(10)
_cell_length_b 18.4282(3)
_cell_length_c 18.6374(3)
_cell_measurement_reflns_used 61663
_cell_measurement_temperature 100(2)
_cell_measurement_theta_max 30.034
_cell_measurement_theta_min 2.546
_cell_volume 2732.34(7)
_computing_cell_refinement DENZO-SMN
_computing_data_collection 'Nonius Collect'
_computing_data_reduction Scalepack
_computing_molecular_graphics 'ORTEP32 for windows (Farugia)'
_computing_publication_material 'Ciftab (Sheldrick, 1997)'
_computing_structure_refinement 'SHELXL-97 (Sheldrick, 1997)'
_computing_structure_solution 'SHELXS-97 (Sheldrick, 1990)'
_diffrn_ambient_temperature 100(2)
_diffrn_measured_fraction_theta_full 0.999
_diffrn_measured_fraction_theta_max 0.999
_diffrn_measurement_device_type 'Nonius Kappa CCD area detector'
_diffrn_measurement_method 'phi and omega scans'
_diffrn_radiation_monochromator graphite
_diffrn_radiation_source 'fine-focus sealed tube'
_diffrn_radiation_type MoK\a
_diffrn_radiation_wavelength 0.71073
_diffrn_reflns_av_R_equivalents 0.0405
_diffrn_reflns_av_sigmaI/netI 0.0282
_diffrn_reflns_limit_h_max 11
_diffrn_reflns_limit_h_min -11
_diffrn_reflns_limit_k_max 25
_diffrn_reflns_limit_k_min -25
_diffrn_reflns_limit_l_max 26
_diffrn_reflns_limit_l_min -26
_diffrn_reflns_number 51335
_diffrn_reflns_theta_full 30.00
_diffrn_reflns_theta_max 30.00
_diffrn_reflns_theta_min 2.85
_exptl_absorpt_coefficient_mu 1.847
_exptl_absorpt_correction_T_max 0.8674
_exptl_absorpt_correction_T_min 0.767
_exptl_absorpt_correction_type multi-scan
_exptl_absorpt_process_details SORTAV
_exptl_crystal_colour orange
_exptl_crystal_density_diffrn 1.530
_exptl_crystal_density_method 'not measured'
_exptl_crystal_description needle
_exptl_crystal_F_000 1280
_exptl_crystal_size_max 0.28
_exptl_crystal_size_mid 0.10
_exptl_crystal_size_min 0.08
_refine_diff_density_max 1.122
_refine_diff_density_min -1.251
_refine_diff_density_rms 0.096
_refine_ls_extinction_method none
_refine_ls_goodness_of_fit_ref 1.057
_refine_ls_hydrogen_treatment constr
_refine_ls_matrix_type full
_refine_ls_number_parameters 325
_refine_ls_number_reflns 7956
_refine_ls_number_restraints 0
_refine_ls_restrained_S_all 1.057
_refine_ls_R_factor_all 0.0453
_refine_ls_R_factor_gt 0.0345
_refine_ls_shift/su_max 0.002
_refine_ls_shift/su_mean 0.000
_refine_ls_structure_factor_coef Fsqd
_refine_ls_weighting_details 'calc w=1/[\s^2^(Fo^2^)+(0.0515P)^2^+1.8269P] where P=(Fo^2^+2Fc^2^)/3'
_refine_ls_weighting_scheme calc
_refine_ls_wR_factor_gt 0.0880
_refine_ls_wR_factor_ref 0.0923
_reflns_number_gt 6738
_reflns_number_total 7956
_reflns_threshold_expression >2sigma(I)
_cod_data_source_file om800733m_si_001.cif
_cod_data_source_block rc02301
_cod_original_sg_symbol_Hall -P2ybc
_cod_original_sg_symbol_H-M P21/c
_cod_database_code 4072292

loop_
_symmetry_equiv_pos_as_xyz
'x, y, z'
'-x, y+1/2, -z+1/2'
'-x, -y, -z'
'x, -y-1/2, z-1/2'

loop_
_atom_site_label
_atom_site_type_symbol
_atom_site_fract_x
_atom_site_fract_y
_atom_site_fract_z
_atom_site_U_iso_or_equiv
_atom_site_adp_type
_atom_site_occupancy
_atom_site_symmetry_multiplicity
_atom_site_calc_flag
_atom_site_refinement_flags
Mo1 Mo 0.42688(2) 0.673648(10) 0.352383(9) 0.01618(6) Uani 1 1 d .
Se1 Se 0.30972(3) 0.802051(13) 0.484880(12) 0.02594(7) Uani 1 1 d .
O1 O 0.2101(2) 0.78679(10) 0.25039(10) 0.0307(4) Uani 1 1 d .
O2 O 0.6939(2) 0.79885(9) 0.36372(10) 0.0304(4) Uani 1 1 d .
N1 N 0.2425(2) 0.58250(10) 0.33678(9) 0.0178(3) Uani 1 1 d .
N2 N 0.2920(2) 0.51432(10) 0.31867(9) 0.0181(3) Uani 1 1 d .
N3 N 0.5882(2) 0.58989(10) 0.41387(9) 0.0190(3) Uani 1 1 d .
N4 N 0.5852(2) 0.51907(10) 0.38986(10) 0.0189(3) Uani 1 1 d .
N5 N 0.5174(2) 0.61846(9) 0.25537(10) 0.0180(3) Uani 1 1 d .
N6 N 0.5363(2) 0.54385(10) 0.25525(9) 0.0179(3) Uani 1 1 d .
B1 B 0.4797(3) 0.49795(13) 0.31647(13) 0.0189(4) Uani 1 1 d .
H1 H 0.4946 0.4452 0.3068 0.023 Uiso 1 1 calc R
C1 C -0.0250(3) 0.64472(14) 0.35002(14) 0.0266(5) Uani 1 1 d .
H1A H 0.0212 0.6640 0.3981 0.040 Uiso 1 1 calc R
H1B H -0.1424 0.6305 0.3493 0.040 Uiso 1 1 calc R
H1C H -0.0192 0.6821 0.3131 0.040 Uiso 1 1 calc R
C2 C 0.0750(3) 0.57996(12) 0.33399(11) 0.0205(4) Uani 1 1 d .
C3 C 0.0163(3) 0.51029(13) 0.31436(12) 0.0223(4) Uani 1 1 d .
H3 H -0.0966 0.4937 0.3089 0.027 Uiso 1 1 calc R
C4 C 0.1564(3) 0.47046(12) 0.30442(11) 0.0205(4) Uani 1 1 d .
C5 C 0.1664(3) 0.39319(13) 0.28053(13) 0.0268(5) Uani 1 1 d .
H5A H 0.1930 0.3919 0.2310 0.040 Uiso 1 1 calc R
H5B H 0.0582 0.3692 0.2814 0.040 Uiso 1 1 calc R
H5C H 0.2546 0.3679 0.3135 0.040 Uiso 1 1 calc R
C6 C 0.7366(3) 0.66095(14) 0.51802(13) 0.0284(5) Uani 1 1 d .
H6A H 0.7863 0.6957 0.4877 0.043 Uiso 1 1 calc R
H6B H 0.8167 0.6509 0.5623 0.043 Uiso 1 1 calc R
H6C H 0.6334 0.6814 0.5312 0.043 Uiso 1 1 calc R
C7 C 0.6963(3) 0.59197(13) 0.47665(11) 0.0217(4) Uani 1 1 d .
C8 C 0.7618(3) 0.52284(13) 0.49384(12) 0.0250(4) Uani 1 1 d .
H8 H 0.8398 0.5093 0.5354 0.030 Uiso 1 1 calc R
C9 C 0.6897(3) 0.47813(12) 0.43789(12) 0.0228(4) Uani 1 1 d .
C10 C 0.7166(3) 0.39854(13) 0.42809(14) 0.0317(5) Uani 1 1 d .
H10A H 0.6079 0.3735 0.4212 0.048 Uiso 1 1 calc R
H10B H 0.7883 0.3792 0.4713 0.048 Uiso 1 1 calc R
H10C H 0.7711 0.3908 0.3853 0.048 Uiso 1 1 calc R
C11 C 0.5588(3) 0.72104(13) 0.17375(13) 0.0283(5) Uani 1 1 d .
H11A H 0.4416 0.7364 0.1601 0.042 Uiso 1 1 calc R
H11B H 0.6189 0.7285 0.1326 0.042 Uiso 1 1 calc R
H11C H 0.6124 0.7497 0.2153 0.042 Uiso 1 1 calc R
C12 C 0.5641(3) 0.64273(12) 0.19375(11) 0.0204(4) Uani 1 1 d .
C13 C 0.6131(3) 0.58437(13) 0.15371(12) 0.0228(4) Uani 1 1 d .
H13 H 0.6513 0.5866 0.1081 0.027 Uiso 1 1 calc R
C14 C 0.5944(3) 0.52292(12) 0.19418(11) 0.0200(4) Uani 1 1 d .
C15 C 0.6273(3) 0.44517(13) 0.17703(13) 0.0269(5) Uani 1 1 d .
H15A H 0.7151 0.4255 0.2144 0.040 Uiso 1 1 calc R
H15B H 0.6644 0.4423 0.1295 0.040 Uiso 1 1 calc R
H15C H 0.5239 0.4169 0.1759 0.040 Uiso 1 1 calc R
C16 C 0.2867(3) 0.74339(12) 0.28586(12) 0.0215(4) Uani 1 1 d .
C17 C 0.6015(3) 0.75092(12) 0.35869(12) 0.0219(4) Uani 1 1 d .
C18 C 0.3591(3) 0.72961(12) 0.42301(12) 0.0210(4) Uani 1 1 d .
C19 C 0.0898(3) 0.83099(15) 0.43266(15) 0.0330(5) Uani 1 1 d .
H19A H 0.0991 0.8421 0.3820 0.050 Uiso 1 1 calc R
H19B H 0.0505 0.8741 0.4558 0.050 Uiso 1 1 calc R
H19C H 0.0095 0.7913 0.4340 0.050 Uiso 1 1 calc R
O3 O 0.1222(2) 0.57993(10) 0.08218(9) 0.0291(4) Uani 1 1 d .
C20 C 0.2538(3) 0.47932(16) 0.03441(15) 0.0366(6) Uani 1 1 d .
H20A H 0.1646 0.4765 -0.0079 0.055 Uiso 1 1 calc R
H20B H 0.3002 0.4308 0.0460 0.055 Uiso 1 1 calc R
H20C H 0.3431 0.5116 0.0235 0.055 Uiso 1 1 calc R
C21 C 0.1826(3) 0.50858(15) 0.09839(14) 0.0320(5) Uani 1 1 d .
H21A H 0.0897 0.4771 0.1087 0.038 Uiso 1 1 calc R
H21B H 0.2707 0.5092 0.1420 0.038 Uiso 1 1 calc R
C22 C 0.0659(3) 0.61395(17) 0.14282(13) 0.0337(6) Uani 1 1 d .
H22A H 0.1619 0.6214 0.1824 0.040 Uiso 1 1 calc R
H22B H -0.0177 0.5827 0.1614 0.040 Uiso 1 1 calc R
C23 C -0.0124(4) 0.68582(16) 0.11852(16) 0.0385(6) Uani 1 1 d .
H23A H 0.0704 0.7161 0.0994 0.058 Uiso 1 1 calc R
H23B H -0.0491 0.7103 0.1599 0.058 Uiso 1 1 calc R
H23C H -0.1095 0.6778 0.0804 0.058 Uiso 1 1 calc R

loop_
_atom_site_aniso_label
_atom_site_aniso_U_11
_atom_site_aniso_U_22
_atom_site_aniso_U_33
_atom_site_aniso_U_23
_atom_site_aniso_U_13
_atom_site_aniso_U_12
Mo1 0.01401(9) 0.01592(9) 0.01872(9) -0.00098(6) 0.00296(6) 0.00054(6)
Se1 0.02808(13) 0.02561(13) 0.02354(12) -0.00484(9) 0.00238(9) 0.00510(9)
O1 0.0299(9) 0.0243(9) 0.0355(9) 0.0022(7) -0.0021(7) 0.0065(7)
O2 0.0254(8) 0.0244(9) 0.0403(10) 0.0021(7) 0.0019(7) -0.0055(7)
N1 0.0159(8) 0.0178(8) 0.0201(8) -0.0003(6) 0.0038(6) 0.0006(6)
N2 0.0174(8) 0.0176(8) 0.0194(8) -0.0007(6) 0.0031(6) -0.0010(6)
N3 0.0179(8) 0.0194(8) 0.0196(8) -0.0002(7) 0.0031(6) 0.0008(6)
N4 0.0180(8) 0.0180(8) 0.0208(8) 0.0011(7) 0.0032(6) 0.0011(6)
N5 0.0175(8) 0.0162(8) 0.0204(8) -0.0010(6) 0.0033(6) -0.0009(6)
N6 0.0163(8) 0.0167(8) 0.0206(8) -0.0020(6) 0.0024(6) 0.0002(6)
B1 0.0179(10) 0.0171(10) 0.0217(11) -0.0007(8) 0.0029(8) -0.0001(8)
C1 0.0170(10) 0.0290(12) 0.0348(12) -0.0020(10) 0.0074(8) 0.0006(9)
C2 0.0167(9) 0.0240(11) 0.0208(10) 0.0012(8) 0.0024(7) -0.0003(8)
C3 0.0169(9) 0.0262(11) 0.0235(10) 0.0018(8) 0.0025(8) -0.0049(8)
C4 0.0206(10) 0.0217(10) 0.0188(9) -0.0002(8) 0.0025(7) -0.0042(8)
C5 0.0293(12) 0.0215(11) 0.0301(12) -0.0027(9) 0.0059(9) -0.0060(9)
C6 0.0276(11) 0.0325(13) 0.0234(11) -0.0058(9) -0.0010(9) -0.0013(9)
C7 0.0178(9) 0.0276(11) 0.0199(10) 0.0002(8) 0.0038(7) -0.0001(8)
C8 0.0231(10) 0.0313(12) 0.0195(10) 0.0052(9) 0.0002(8) 0.0029(9)
C9 0.0216(10) 0.0232(11) 0.0237(10) 0.0056(8) 0.0043(8) 0.0038(8)
C10 0.0356(13) 0.0242(12) 0.0338(13) 0.0061(10) 0.0015(10) 0.0070(10)
C11 0.0372(13) 0.0221(11) 0.0269(11) 0.0026(9) 0.0090(9) -0.0040(9)
C12 0.0185(9) 0.0229(10) 0.0199(9) 0.0008(8) 0.0038(7) -0.0020(8)
C13 0.0215(10) 0.0275(11) 0.0206(10) -0.0010(8) 0.0068(8) -0.0016(8)
C14 0.0160(9) 0.0229(10) 0.0209(10) -0.0052(8) 0.0022(7) -0.0001(7)
C15 0.0288(11) 0.0234(11) 0.0297(12) -0.0039(9) 0.0084(9) 0.0048(9)
C16 0.0198(10) 0.0192(10) 0.0249(10) -0.0037(8) 0.0022(8) 0.0004(8)
C17 0.0198(10) 0.0211(10) 0.0247(10) -0.0008(8) 0.0036(8) 0.0034(8)
C18 0.0187(10) 0.0213(10) 0.0229(10) -0.0006(8) 0.0031(8) 0.0007(8)
C19 0.0258(12) 0.0355(14) 0.0361(14) -0.0075(11) 0.0000(10) 0.0094(10)
O3 0.0293(9) 0.0321(9) 0.0254(8) 0.0038(7) 0.0031(7) -0.0020(7)
C20 0.0314(13) 0.0356(14) 0.0396(14) -0.0007(11) -0.0037(11) 0.0025(11)
C21 0.0266(12) 0.0355(14) 0.0308(12) 0.0070(10) -0.0049(9) -0.0058(10)
C22 0.0267(12) 0.0499(17) 0.0245(12) -0.0009(10) 0.0043(9) -0.0043(11)
C23 0.0333(14) 0.0454(16) 0.0382(15) -0.0066(12) 0.0099(11) -0.0045(11)

loop_
_atom_type_symbol
_atom_type_description
_atom_type_scat_dispersion_real
_atom_type_scat_dispersion_imag
_atom_type_scat_source
C C 0.0033 0.0016 'International Tables Vol C Tables 4.2.6.8 and 6.1.1.4'
H H 0.0000 0.0000 'International Tables Vol C Tables 4.2.6.8 and 6.1.1.4'
N N 0.0061 0.0033 'International Tables Vol C Tables 4.2.6.8 and 6.1.1.4'
O O 0.0106 0.0060 'International Tables Vol C Tables 4.2.6.8 and 6.1.1.4'
B B 0.0013 0.0007 'International Tables Vol C Tables 4.2.6.8 and 6.1.1.4'
Mo Mo -1.6832 0.6857 'International Tables Vol C Tables 4.2.6.8 and 6.1.1.4'
Se Se -0.0929 2.2259 'International Tables Vol C Tables 4.2.6.8 and 6.1.1.4'

loop_
_geom_angle_atom_site_label_1
_geom_angle_atom_site_label_2
_geom_angle_atom_site_label_3
_geom_angle
C18 Mo1 C17 80.99(9)
C18 Mo1 C16 83.09(9)
C17 Mo1 C16 84.32(9)
C18 Mo1 N3 103.84(8)
C17 Mo1 N3 96.71(8)
C16 Mo1 N3 173.06(8)
C18 Mo1 N1 104.48(8)
C17 Mo1 N1 174.53(8)
C16 Mo1 N1 96.00(8)
N3 Mo1 N1 82.32(7)
C18 Mo1 N5 171.87(8)
C17 Mo1 N5 93.02(8)
C16 Mo1 N5 90.89(8)
N3 Mo1 N5 82.21(6)
N1 Mo1 N5 81.52(6)
C18 Se1 C19 98.92(10)
C2 N1 N2 106.69(17)
C2 N1 Mo1 132.50(15)
N2 N1 Mo1 120.43(12)
C4 N2 N1 109.72(17)
C4 N2 B1 129.85(18)
N1 N2 B1 120.43(16)
C7 N3 N4 106.56(18)
C7 N3 Mo1 132.53(15)
N4 N3 Mo1 120.88(13)
C9 N4 N3 109.61(18)
C9 N4 B1 129.94(19)
N3 N4 B1 120.38(17)
C12 N5 N6 106.51(17)
C12 N5 Mo1 134.07(14)
N6 N5 Mo1 119.41(13)
C14 N6 N5 109.71(17)
C14 N6 B1 130.29(18)
N5 N6 B1 119.80(17)
N4 B1 N6 109.31(17)
N4 B1 N2 109.27(17)
N6 B1 N2 108.51(17)
N4 B1 H1 109.9
N6 B1 H1 109.9
N2 B1 H1 109.9
C2 C1 H1A 109.5
C2 C1 H1B 109.5
H1A C1 H1B 109.5
C2 C1 H1C 109.5
H1A C1 H1C 109.5
H1B C1 H1C 109.5
N1 C2 C3 109.79(19)
N1 C2 C1 122.3(2)
C3 C2 C1 127.93(19)
C4 C3 C2 105.86(18)
C4 C3 H3 127.1
C2 C3 H3 127.1
N2 C4 C3 107.94(19)
N2 C4 C5 123.14(19)
C3 C4 C5 128.9(2)
C4 C5 H5A 109.5
C4 C5 H5B 109.5
H5A C5 H5B 109.5
C4 C5 H5C 109.5
H5A C5 H5C 109.5
H5B C5 H5C 109.5
C7 C6 H6A 109.5
C7 C6 H6B 109.5
H6A C6 H6B 109.5
C7 C6 H6C 109.5
H6A C6 H6C 109.5
H6B C6 H6C 109.5
N3 C7 C8 110.0(2)
N3 C7 C6 122.1(2)
C8 C7 C6 127.9(2)
C9 C8 C7 105.84(19)
C9 C8 H8 127.1
C7 C8 H8 127.1
N4 C9 C8 107.9(2)
N4 C9 C10 123.4(2)
C8 C9 C10 128.6(2)
C9 C10 H10A 109.5
C9 C10 H10B 109.5
H10A C10 H10B 109.5
C9 C10 H10C 109.5
H10A C10 H10C 109.5
H10B C10 H10C 109.5
C12 C11 H11A 109.5
C12 C11 H11B 109.5
H11A C11 H11B 109.5
C12 C11 H11C 109.5
H11A C11 H11C 109.5
H11B C11 H11C 109.5
N5 C12 C13 109.97(19)
N5 C12 C11 122.46(19)
C13 C12 C11 127.6(2)
C14 C13 C12 105.88(18)
C14 C13 H13 127.1
C12 C13 H13 127.1
N6 C14 C13 107.93(19)
N6 C14 C15 123.2(2)
C13 C14 C15 128.9(2)
C14 C15 H15A 109.5
C14 C15 H15B 109.5
H15A C15 H15B 109.5
C14 C15 H15C 109.5
H15A C15 H15C 109.5
H15B C15 H15C 109.5
O1 C16 Mo1 175.88(19)
O2 C17 Mo1 175.12(19)
Mo1 C18 Se1 167.98(14)
Se1 C19 H19A 109.5
Se1 C19 H19B 109.5
H19A C19 H19B 109.5
Se1 C19 H19C 109.5
H19A C19 H19C 109.5
H19B C19 H19C 109.5
C21 O3 C22 112.34(19)
C21 C20 H20A 109.5
C21 C20 H20B 109.5
H20A C20 H20B 109.5
C21 C20 H20C 109.5
H20A C20 H20C 109.5
H20B C20 H20C 109.5
O3 C21 C20 109.0(2)
O3 C21 H21A 109.9
C20 C21 H21A 109.9
O3 C21 H21B 109.9
C20 C21 H21B 109.9
H21A C21 H21B 108.3
O3 C22 C23 108.6(2)
O3 C22 H22A 110.0
C23 C22 H22A 110.0
O3 C22 H22B 110.0
C23 C22 H22B 110.0
H22A C22 H22B 108.3
C22 C23 H23A 109.5
C22 C23 H23B 109.5
H23A C23 H23B 109.5
C22 C23 H23C 109.5
H23A C23 H23C 109.5
H23B C23 H23C 109.5

loop_
_geom_bond_atom_site_label_1
_geom_bond_atom_site_label_2
_geom_bond_distance
Mo1 C18 1.823(2)
Mo1 C17 1.992(2)
Mo1 C16 2.004(2)
Mo1 N3 2.2157(18)
Mo1 N1 2.2303(18)
Mo1 N5 2.2930(17)
Se1 C18 1.848(2)
Se1 C19 1.955(2)
O1 C16 1.152(3)
O2 C17 1.149(3)
N1 C2 1.344(3)
N1 N2 1.377(2)
N2 C4 1.351(3)
N2 B1 1.549(3)
N3 C7 1.343(3)
N3 N4 1.379(3)
N4 C9 1.356(3)
N4 B1 1.541(3)
N5 C12 1.341(3)
N5 N6 1.383(2)
N6 C14 1.354(3)
N6 B1 1.547(3)
B1 H1 1.0000
C1 C2 1.497(3)
C1 H1A 0.9800
C1 H1B 0.9800
C1 H1C 0.9800
C2 C3 1.397(3)
C3 C4 1.384(3)
C3 H3 0.9500
C4 C5 1.498(3)
C5 H5A 0.9800
C5 H5B 0.9800
C5 H5C 0.9800
C6 C7 1.495(3)
C6 H6A 0.9800
C6 H6B 0.9800
C6 H6C 0.9800
C7 C8 1.396(3)
C8 C9 1.382(3)
C8 H8 0.9500
C9 C10 1.498(3)
C10 H10A 0.9800
C10 H10B 0.9800
C10 H10C 0.9800
C11 C12 1.489(3)
C11 H11A 0.9800
C11 H11B 0.9800
C11 H11C 0.9800
C12 C13 1.401(3)
C13 C14 1.382(3)
C13 H13 0.9500
C14 C15 1.501(3)
C15 H15A 0.9800
C15 H15B 0.9800
C15 H15C 0.9800
C19 H19A 0.9800
C19 H19B 0.9800
C19 H19C 0.9800
O3 C21 1.418(3)
O3 C22 1.429(3)
C20 C21 1.504(4)
C20 H20A 0.9800
C20 H20B 0.9800
C20 H20C 0.9800
C21 H21A 0.9900
C21 H21B 0.9900
C22 C23 1.505(4)
C22 H22A 0.9900
C22 H22B 0.9900
C23 H23A 0.9800
C23 H23B 0.9800
C23 H23C 0.9800

loop_
_geom_torsion_atom_site_label_1
_geom_torsion_atom_site_label_2
_geom_torsion_atom_site_label_3
_geom_torsion_atom_site_label_4
_geom_torsion
C18 Mo1 N1 C2 41.3(2)
C16 Mo1 N1 C2 -43.1(2)
N3 Mo1 N1 C2 143.7(2)
N5 Mo1 N1 C2 -133.1(2)
C18 Mo1 N1 N2 -146.81(15)
C16 Mo1 N1 N2 128.80(15)
N3 Mo1 N1 N2 -44.42(15)
N5 Mo1 N1 N2 38.79(14)
C2 N1 N2 C4 0.4(2)
Mo1 N1 N2 C4 -173.35(13)
C2 N1 N2 B1 179.96(18)
Mo1 N1 N2 B1 6.2(2)
C18 Mo1 N3 C7 -35.9(2)
C17 Mo1 N3 C7 46.4(2)
N1 Mo1 N3 C7 -139.02(19)
N5 Mo1 N3 C7 138.55(19)
C18 Mo1 N3 N4 141.86(15)
C17 Mo1 N3 N4 -135.82(15)
N1 Mo1 N3 N4 38.76(14)
N5 Mo1 N3 N4 -43.67(14)
C7 N3 N4 C9 0.5(2)
Mo1 N3 N4 C9 -177.84(13)
C7 N3 N4 B1 -176.90(18)
Mo1 N3 N4 B1 4.8(2)
C17 Mo1 N5 C12 -43.9(2)
C16 Mo1 N5 C12 40.4(2)
N3 Mo1 N5 C12 -140.3(2)
N1 Mo1 N5 C12 136.4(2)
C17 Mo1 N5 N6 134.33(15)
C16 Mo1 N5 N6 -141.31(15)
N3 Mo1 N5 N6 37.96(14)
N1 Mo1 N5 N6 -45.38(14)
C12 N5 N6 C14 0.2(2)
Mo1 N5 N6 C14 -178.52(13)
C12 N5 N6 B1 -175.27(17)
Mo1 N5 N6 B1 6.0(2)
C9 N4 B1 N6 -119.2(2)
N3 N4 B1 N6 57.5(2)
C9 N4 B1 N2 122.1(2)
N3 N4 B1 N2 -61.1(2)
C14 N6 B1 N4 122.6(2)
N5 N6 B1 N4 -63.0(2)
C14 N6 B1 N2 -118.3(2)
N5 N6 B1 N2 56.1(2)
C4 N2 B1 N4 -126.3(2)
N1 N2 B1 N4 54.3(2)
C4 N2 B1 N6 114.6(2)
N1 N2 B1 N6 -64.8(2)
N2 N1 C2 C3 0.2(2)
Mo1 N1 C2 C3 172.88(14)
N2 N1 C2 C1 -179.58(19)
Mo1 N1 C2 C1 -6.9(3)
N1 C2 C3 C4 -0.7(2)
C1 C2 C3 C4 179.1(2)
N1 N2 C4 C3 -0.8(2)
B1 N2 C4 C3 179.7(2)
N1 N2 C4 C5 177.85(19)
B1 N2 C4 C5 -1.7(3)
C2 C3 C4 N2 0.9(2)
C2 C3 C4 C5 -177.7(2)
N4 N3 C7 C8 -0.7(2)
Mo1 N3 C7 C8 177.32(15)
N4 N3 C7 C6 178.13(19)
Mo1 N3 C7 C6 -3.9(3)
N3 C7 C8 C9 0.7(2)
C6 C7 C8 C9 -178.1(2)
N3 N4 C9 C8 0.0(2)
B1 N4 C9 C8 177.0(2)
N3 N4 C9 C10 -179.8(2)
B1 N4 C9 C10 -2.8(3)
C7 C8 C9 N4 -0.4(2)
C7 C8 C9 C10 179.4(2)
N6 N5 C12 C13 0.0(2)
Mo1 N5 C12 C13 178.41(15)
N6 N5 C12 C11 179.10(19)
Mo1 N5 C12 C11 -2.5(3)
N5 C12 C13 C14 -0.2(2)
C11 C12 C13 C14 -179.2(2)
N5 N6 C14 C13 -0.3(2)
B1 N6 C14 C13 174.5(2)
N5 N6 C14 C15 -179.52(19)
B1 N6 C14 C15 -4.7(3)
C12 C13 C14 N6 0.3(2)
C12 C13 C14 C15 179.5(2)
C17 Mo1 C18 Se1 29.4(6)
C16 Mo1 C18 Se1 -55.9(6)
N3 Mo1 C18 Se1 124.2(6)
N1 Mo1 C18 Se1 -150.3(6)
C19 Se1 C18 Mo1 88.7(6)
C22 O3 C21 C20 -174.8(2)
C21 O3 C22 C23 -174.1(2)
